data_4129383
loop_
_publ_author_name
'Pei, Xiao-Li'
'Yang, Yang'
'Lei, Zhen'
'Chang, Shan-Shan'
'Guan, Zong-Jie'
'Wan, Xian-Kai'
'Wen, Ting-Bin'
'Wang, Quan-Ming'

_publ_section_title
;
 Highly Active Gold(I)-Silver(I) Oxo Cluster Activating sp&#x00B3; C-H
 Bonds of Methyl Ketones under Mild Conditions.
;
_journal_issue 16
_journal_name_full 'Journal of the American Chemical Society'
_journal_page_first 5520
_journal_page_last 5525
_journal_paper_doi 10.1021/jacs.5b01713
_journal_volume 137
_journal_year 2015
_chemical_formula_sum 'C79 H73 Ag4 Au4 B5 F20 N14 O P4'
_chemical_formula_weight 3011.79
_space_group_IT_number 90
_space_group_name_Hall 'P 4ab 2ab'
_space_group_name_H-M_alt 'P 4 21 2'
_symmetry_cell_setting tetragonal
_symmetry_space_group_name_H-M 'P 4 21 2'
_atom_sites_solution_hydrogens geom
_atom_sites_solution_primary direct
_atom_sites_solution_secondary difmap
_audit_creation_method SHELXL-97
_cell_angle_alpha 90.00
_cell_angle_beta 90.00
_cell_angle_gamma 90.00
_cell_formula_units_Z 2
_cell_length_a 22.5062(3)
_cell_length_b 22.5062(3)
_cell_length_c 11.0208(5)
_cell_measurement_reflns_used 12519
_cell_measurement_temperature 173.0
_cell_measurement_theta_max 30.6294
_cell_measurement_theta_min 3.1513
_cell_volume 5582.4(3)
_computing_structure_refinement 'SHELXL-97 (Sheldrick, 1997)'
_computing_structure_solution 'SHELXS-97 (Sheldrick, 1990)'
_diffrn_ambient_temperature 173.0
_diffrn_measured_fraction_theta_full 0.996
_diffrn_measured_fraction_theta_max 0.930
_diffrn_measurement_device_type 'Xcalibur, Sapphire3, Gemini ultra'
_diffrn_radiation_monochromator graphite
_diffrn_radiation_source 'Enhance (Mo) X-ray Source'
_diffrn_radiation_type MoK\a
_diffrn_radiation_wavelength 0.71073
_diffrn_reflns_av_R_equivalents 0.1204
_diffrn_reflns_av_sigmaI/netI 0.0977
_diffrn_reflns_limit_h_max 30
_diffrn_reflns_limit_h_min -27
_diffrn_reflns_limit_k_max 31
_diffrn_reflns_limit_k_min -26
_diffrn_reflns_limit_l_max 15
_diffrn_reflns_limit_l_min -15
_diffrn_reflns_number 38377
_diffrn_reflns_theta_full 25.00
_diffrn_reflns_theta_max 30.70
_diffrn_reflns_theta_min 3.16
_exptl_absorpt_coefficient_mu 6.055
_exptl_absorpt_correction_T_max 0.5303
_exptl_absorpt_correction_T_min 0.4442
_exptl_absorpt_correction_type multi-scan
_exptl_absorpt_process_details
;
CrysAlisPro, Oxford Diffraction Ltd.,
Version 1.171.34.44 (release 25-10-2010 CrysAlis171 .NET)
(compiled Oct 25 2010,18:11:34)
Empirical absorption correction using spherical harmonics,
 implemented in SCALE3 ABSPACK scaling algorithm.
;
_exptl_crystal_colour red
_exptl_crystal_density_diffrn 1.792
_exptl_crystal_density_method 'not measured'
_exptl_crystal_description block
_exptl_crystal_F_000 2844
_exptl_crystal_size_max 0.16
_exptl_crystal_size_mid 0.15
_exptl_crystal_size_min 0.12
_refine_diff_density_max 4.892
_refine_diff_density_min -3.171
_refine_diff_density_rms 0.298
_refine_ls_abs_structure_details 'Flack H D (1983), Acta Cryst. A39, 876-881'
_refine_ls_abs_structure_Flack -0.013(18)
_refine_ls_extinction_method none
_refine_ls_goodness_of_fit_ref 1.081
_refine_ls_hydrogen_treatment mixed
_refine_ls_matrix_type full
_refine_ls_number_parameters 246
_refine_ls_number_reflns 7857
_refine_ls_number_restraints 114
_refine_ls_restrained_S_all 1.261
_refine_ls_R_factor_all 0.1183
_refine_ls_R_factor_gt 0.0844
_refine_ls_shift/su_max 0.016
_refine_ls_shift/su_mean 0.001
_refine_ls_structure_factor_coef Fsqd
_refine_ls_weighting_details 'calc w=1/[\s^2^(Fo^2^)+(0.0768P)^2^+91.2634P] where P=(Fo^2^+2Fc^2^)/3'
_refine_ls_weighting_scheme calc
_refine_ls_wR_factor_gt 0.1896
_refine_ls_wR_factor_ref 0.2089
_reflns_number_gt 5849
_reflns_number_total 7857
_reflns_threshold_expression >2sigma(I)
_cod_data_source_file ja5b01713_si_002.cif
_cod_data_source_block 2a
_cod_original_sg_symbol_H-M P42(1)2
_cod_database_code 4129383

loop_
_symmetry_equiv_pos_as_xyz
'x, y, z'
'-x, -y, z'
'-y+1/2, x+1/2, z'
'y+1/2, -x+1/2, z'
'-x+1/2, y+1/2, -z'
'x+1/2, -y+1/2, -z'
'y, x, -z'
'-y, -x, -z'

loop_
_atom_site_label
_atom_site_type_symbol
_atom_site_fract_x
_atom_site_fract_y
_atom_site_fract_z
_atom_site_U_iso_or_equiv
_atom_site_adp_type
_atom_site_occupancy
_atom_site_symmetry_multiplicity
_atom_site_calc_flag
_atom_site_refinement_flags
O1 O 0.0641(12) 0.4974(12) -0.225(2) 0.0313(11) Uiso 0.25 1 d P
C3 C 0.0641(12) 0.4974(12) -0.225(2) 0.0313(11) Uiso 0.25 1 d PU
C101 C 0.171(2) 0.579(2) -0.468(5) 0.146(17) Uiso 1 1 d .
C100 C 0.1740(18) 0.5509(19) -0.346(4) 0.105(12) Uiso 1 1 d .
N1 N 0.1721(18) 0.5281(17) -0.256(4) 0.132(13) Uiso 1 1 d .
Ag2 Ag 0.16463(7) 0.48364(6) -0.06509(15) 0.0404(4) Uani 1 1 d .
Au1 Au 0.06728(2) 0.55642(2) 0.03066(8) 0.03103(19) Uani 1 1 d U
P1 P 0.14101(19) 0.6192(2) 0.0856(5) 0.0327(10) Uani 1 1 d .
C1 C 0.0000 0.5000 -0.045(3) 0.0291(9) Uani 1 4 d SU
C2 C 0.0000 0.5000 -0.180(3) 0.0308(9) Uani 1 4 d SU
C102 C 0.399(2) 0.601(2) 0.0000 0.12(2) Uiso 1 2 d S
C103 C 0.443(2) 0.557(2) 0.0000 0.12(2) Uiso 1 2 d S
C111 C 0.1610(8) 0.6598(8) -0.0519(19) 0.0418(19) Uani 1 1 d U
C112 C 0.2206(9) 0.6682(8) -0.083(2) 0.0420(19) Uani 1 1 d U
H11A H 0.2516 0.6554 -0.0336 0.050 Uiso 1 1 calc R
C113 C 0.2303(9) 0.6970(8) -0.193(2) 0.0423(19) Uani 1 1 d U
H11B H 0.2692 0.7032 -0.2181 0.051 Uiso 1 1 calc R
C114 C 0.1862(9) 0.7159(8) -0.262(2) 0.0424(19) Uani 1 1 d U
H11C H 0.1932 0.7331 -0.3378 0.051 Uiso 1 1 calc R
C115 C 0.1270(9) 0.7085(9) -0.216(2) 0.0422(19) Uani 1 1 d U
H11D H 0.0956 0.7257 -0.2576 0.051 Uiso 1 1 calc R
C121 C 0.2083(7) 0.5814(7) 0.1378(19) 0.034(4) Uani 1 1 d .
C122 C 0.2412(8) 0.6034(9) 0.233(2) 0.043(5) Uani 1 1 d .
H12A H 0.2309 0.6381 0.2733 0.052 Uiso 1 1 calc R
C123 C 0.2908(9) 0.5705(9) 0.265(2) 0.044(5) Uani 1 1 d .
H12B H 0.3137 0.5829 0.3301 0.053 Uiso 1 1 calc R
C124 C 0.3070(9) 0.5210(9) 0.204(2) 0.050(6) Uani 1 1 d .
H12C H 0.3415 0.5005 0.2243 0.060 Uiso 1 1 calc R
C125 C 0.2711(8) 0.5023(9) 0.1122(19) 0.042(5) Uani 1 1 d .
H12D H 0.2803 0.4668 0.0733 0.051 Uiso 1 1 calc R
C131 C 0.1241(11) 0.6754(12) 0.194(3) 0.059(3) Uani 1 1 d U
C132 C 0.1444(11) 0.7327(11) 0.193(3) 0.060(3) Uani 1 1 d U
H13A H 0.1665 0.7453 0.1269 0.071 Uiso 1 1 calc R
C133 C 0.1343(11) 0.7713(12) 0.281(3) 0.060(3) Uani 1 1 d U
H13B H 0.1495 0.8097 0.2775 0.072 Uiso 1 1 calc R
C134 C 0.1008(11) 0.7534(11) 0.379(3) 0.060(3) Uani 1 1 d U
H13C H 0.0924 0.7806 0.4399 0.072 Uiso 1 1 calc R
C135 C 0.0808(11) 0.7002(11) 0.388(3) 0.060(3) Uani 1 1 d U
H13D H 0.0593 0.6885 0.4563 0.072 Uiso 1 1 calc R
C136 C 0.0922(11) 0.6607(12) 0.295(2) 0.060(3) Uani 1 1 d U
H13E H 0.0773 0.6223 0.3013 0.072 Uiso 1 1 calc R
N116 N 0.1158(7) 0.6791(7) -0.1182(17) 0.0419(19) Uani 1 1 d U
N126 N 0.2241(7) 0.5318(6) 0.0759(16) 0.036(4) Uani 1 1 d .
N2 N 0.3625(13) 0.6375(13) 0.0000 0.091(12) Uiso 1 2 d S
B1 B 0.3052(16) 0.6948(16) 0.5000 0.072(12) Uiso 1 2 d S
B3 B 0.1195(19) 0.8805(19) 0.0000 0.088(16) Uiso 1 2 d S
F11 F 0.2509(9) 0.6924(9) 0.4402(19) 0.101(6) Uiso 1 1 d .
F12 F 0.3088(9) 0.6505(10) 0.582(2) 0.109(6) Uiso 1 1 d .
F31 F 0.0779(9) 0.8888(9) 0.085(2) 0.104(6) Uiso 1 1 d .
F32 F 0.1103(11) 0.8251(10) -0.050(2) 0.124(7) Uiso 1 1 d .
F21 F 1.0000 0.5000 0.269(4) 0.26(4) Uiso 1 4 d SD
F22 F 1.003(2) 0.5556(12) 0.438(3) 0.173(15) Uiso 0.75 1 d PD
B2 B 1.0000 0.5000 0.391(5) 0.12(3) Uiso 1 4 d SD

loop_
_atom_site_aniso_label
_atom_site_aniso_U_11
_atom_site_aniso_U_22
_atom_site_aniso_U_33
_atom_site_aniso_U_23
_atom_site_aniso_U_13
_atom_site_aniso_U_12
Ag2 0.0390(7) 0.0337(7) 0.0485(9) -0.0063(6) 0.0090(7) -0.0094(5)
Au1 0.0221(3) 0.0229(3) 0.0482(4) 0.0018(3) -0.0047(3) -0.0017(2)
P1 0.0211(19) 0.031(2) 0.046(3) 0.001(2) -0.004(2) -0.0027(16)
C1 0.0277(11) 0.0277(11) 0.0319(15) 0.000 0.000 0.000
C2 0.0300(11) 0.0300(11) 0.0323(13) 0.000 0.000 0.000
C111 0.037(4) 0.030(4) 0.058(5) 0.006(4) 0.009(4) -0.006(3)
C112 0.037(4) 0.031(4) 0.058(5) 0.006(4) 0.009(4) -0.006(3)
C113 0.038(4) 0.031(4) 0.058(5) 0.006(4) 0.009(4) -0.006(3)
C114 0.038(4) 0.031(4) 0.058(5) 0.006(4) 0.009(4) -0.006(3)
C115 0.038(4) 0.031(4) 0.058(5) 0.006(4) 0.009(4) -0.006(3)
C121 0.021(7) 0.019(7) 0.061(13) -0.007(8) -0.009(8) 0.000(5)
C122 0.032(9) 0.038(10) 0.061(14) -0.007(10) 0.003(9) -0.001(8)
C123 0.046(11) 0.037(10) 0.050(13) 0.000(10) -0.017(10) -0.003(9)
C124 0.039(11) 0.039(11) 0.073(16) 0.007(11) -0.005(11) 0.015(8)
C125 0.034(9) 0.030(9) 0.062(13) -0.007(10) -0.016(9) 0.009(7)
C131 0.051(5) 0.060(5) 0.068(6) -0.012(5) -0.004(5) 0.017(4)
C132 0.051(5) 0.060(5) 0.068(6) -0.012(5) -0.005(5) 0.017(4)
C133 0.051(5) 0.060(5) 0.068(6) -0.012(5) -0.005(5) 0.017(4)
C134 0.051(5) 0.060(5) 0.068(6) -0.012(5) -0.005(5) 0.017(4)
C135 0.051(5) 0.060(5) 0.068(6) -0.012(5) -0.004(5) 0.017(4)
C136 0.051(5) 0.060(5) 0.068(6) -0.012(5) -0.004(5) 0.017(4)
N116 0.037(4) 0.031(4) 0.058(5) 0.006(4) 0.009(4) -0.006(3)
N126 0.036(8) 0.023(7) 0.048(10) 0.000(7) -0.003(7) -0.004(6)

loop_
_atom_type_symbol
_atom_type_description
_atom_type_scat_dispersion_real
_atom_type_scat_dispersion_imag
_atom_type_scat_source
C C 0.0033 0.0016 'International Tables Vol C Tables 4.2.6.8 and 6.1.1.4'
H H 0.0000 0.0000 'International Tables Vol C Tables 4.2.6.8 and 6.1.1.4'
B B 0.0013 0.0007 'International Tables Vol C Tables 4.2.6.8 and 6.1.1.4'
N N 0.0061 0.0033 'International Tables Vol C Tables 4.2.6.8 and 6.1.1.4'
O O 0.0106 0.0060 'International Tables Vol C Tables 4.2.6.8 and 6.1.1.4'
F F 0.0171 0.0103 'International Tables Vol C Tables 4.2.6.8 and 6.1.1.4'
P P 0.1023 0.0942 'International Tables Vol C Tables 4.2.6.8 and 6.1.1.4'
Ag Ag -0.8971 1.1015 'International Tables Vol C Tables 4.2.6.8 and 6.1.1.4'
Au Au -2.0133 8.8022 'International Tables Vol C Tables 4.2.6.8 and 6.1.1.4'

loop_
_geom_angle_atom_site_label_1
_geom_angle_atom_site_label_2
_geom_angle_atom_site_label_3
_geom_angle
_geom_angle_site_symmetry_1
_geom_angle_site_symmetry_3
N1 C100 C101 175(5) . .
C100 N1 Ag2 177(4) . .
N126 Ag2 N1 111.2(10) . .
N126 Ag2 N116 122.4(6) . 4_455
N1 Ag2 N116 100.1(11) . 4_455
N126 Ag2 Au1 115.3(4) . 4_455
N1 Ag2 Au1 124.0(10) . 4_455
N116 Ag2 Au1 80.2(4) 4_455 4_455
N126 Ag2 Au1 85.9(4) . .
N1 Ag2 Au1 97.9(10) . .
N116 Ag2 Au1 136.8(4) 4_455 .
Au1 Ag2 Au1 57.36(3) 4_455 .
C1 Au1 P1 172.6(8) . .
C1 Au1 Au1 49.3(3) . 4_455
P1 Au1 Au1 133.35(12) . 4_455
C1 Au1 Au1 49.3(3) . 3
P1 Au1 Au1 132.54(12) . 3
Au1 Au1 Au1 90.0 4_455 3
C1 Au1 Ag2 94.4(4) . 3
P1 Au1 Ag2 82.08(12) . 3
Au1 Au1 Ag2 143.56(4) 4_455 3
Au1 Au1 Ag2 62.06(3) 3 3
C1 Au1 Ag2 93.3(3) . .
P1 Au1 Ag2 84.11(12) . .
Au1 Au1 Ag2 60.58(3) 4_455 .
Au1 Au1 Ag2 142.49(3) 3 .
Ag2 Au1 Ag2 129.46(6) 3 .
C131 P1 C111 104.8(11) . .
C131 P1 C121 107.2(10) . .
C111 P1 C121 106.8(9) . .
C131 P1 Au1 117.8(9) . .
C111 P1 Au1 105.7(6) . .
C121 P1 Au1 113.6(5) . .
C2 C1 Au1 112.9(8) . 2_565
C2 C1 Au1 112.9(8) . .
Au1 C1 Au1 134.2(17) 2_565 .
C2 C1 Au1 112.9(8) . 4_455
Au1 C1 Au1 81.3(6) 2_565 4_455
Au1 C1 Au1 81.3(6) . 4_455
C2 C1 Au1 112.9(8) . 3
Au1 C1 Au1 81.3(6) 2_565 3
Au1 C1 Au1 81.3(6) . 3
Au1 C1 Au1 134.2(17) 4_455 3
C1 C2 C3 109.0(16) . 2_565
C1 C2 O1 109.0(16) . 2_565
C3 C2 O1 0(2) 2_565 2_565
C1 C2 C3 109.0(16) . 4_455
C3 C2 C3 83.9(10) 2_565 4_455
O1 C2 C3 83.9(10) 2_565 4_455
C1 C2 O1 109.0(16) . 4_455
C3 C2 O1 83.9(10) 2_565 4_455
O1 C2 O1 83.9(10) 2_565 4_455
C3 C2 O1 0(3) 4_455 4_455
C1 C2 O1 109.0(16) . .
C3 C2 O1 142(3) 2_565 .
O1 C2 O1 142(3) 2_565 .
C3 C2 O1 83.9(10) 4_455 .
O1 C2 O1 83.9(10) 4_455 .
C1 C2 O1 109.0(16) . 3
C3 C2 O1 83.9(10) 2_565 3
O1 C2 O1 83.9(10) 2_565 3
C3 C2 O1 142(3) 4_455 3
O1 C2 O1 142(3) 4_455 3
O1 C2 O1 83.9(10) . 3
C1 C2 C3 109.0(16) . 3
C3 C2 C3 83.9(10) 2_565 3
O1 C2 C3 83.9(10) 2_565 3
C3 C2 C3 142(3) 4_455 3
O1 C2 C3 142(3) 4_455 3
O1 C2 C3 83.9(10) . 3
O1 C2 C3 0(2) 3 3
N2 C102 C103 180(6) . .
N116 C111 C112 123.9(18) . .
N116 C111 P1 115.7(13) . .
C112 C111 P1 120.5(16) . .
C113 C112 C111 115(2) . .
C114 C113 C112 122.5(19) . .
C113 C114 C115 117(2) . .
N116 C115 C114 123(2) . .
N126 C121 C122 122.5(17) . .
N126 C121 P1 116.2(13) . .
C122 C121 P1 121.2(14) . .
C121 C122 C123 115.8(19) . .
C124 C123 C122 122(2) . .
C123 C124 C125 117.6(19) . .
N126 C125 C124 123.2(19) . .
C136 C131 C132 114(3) . .
C136 C131 P1 119(2) . .
C132 C131 P1 126(2) . .
C133 C132 C131 124(3) . .
C132 C133 C134 118(3) . .
C135 C134 C133 122(3) . .
C134 C135 C136 118(3) . .
C131 C136 C135 123(3) . .
C115 N116 C111 118.6(17) . .
C115 N116 Ag2 117.9(14) . 3
C111 N116 Ag2 123.4(13) . 3
C125 N126 C121 118.4(17) . .
C125 N126 Ag2 115.6(13) . .
C121 N126 Ag2 124.8(12) . .
F12 B1 F12 111(4) . 8_666
F12 B1 F11 109.2(12) . 8_666
F12 B1 F11 110.0(12) 8_666 8_666
F12 B1 F11 110.1(12) . .
F12 B1 F11 109.2(12) 8_666 .
F11 B1 F11 107(4) 8_666 .
F31 B3 F31 107(5) . 8_665
F31 B3 F32 107.6(14) . .
F31 B3 F32 109.3(14) 8_665 .
F31 B3 F32 109.3(14) . 8_665
F31 B3 F32 107.6(14) 8_665 8_665
F32 B3 F32 116(5) . 8_665
B2 F22 F22 49.2(7) . 3_645
B2 F22 F22 49.2(7) . 4_565
F22 F22 F22 90.000(8) 3_645 4_565
F21 B2 F22 112(2) . .
F21 B2 F22 112(2) . 2_765
F22 B2 F22 135(4) . 2_765
F21 B2 F22 112(2) . 4_565
F22 B2 F22 81.7(14) . 4_565
F22 B2 F22 81.7(14) 2_765 4_565
F21 B2 F22 112(2) . 3_645
F22 B2 F22 81.7(14) . 3_645
F22 B2 F22 81.7(14) 2_765 3_645
F22 B2 F22 135(4) 4_565 3_645

loop_
_geom_bond_atom_site_label_1
_geom_bond_atom_site_label_2
_geom_bond_distance
_geom_bond_site_symmetry_2
O1 C2 1.53(3) .
C101 C100 1.48(6) .
C100 N1 1.12(5) .
N1 Ag2 2.33(4) .
Ag2 N126 2.319(16) .
Ag2 N116 2.337(16) 4_455
Ag2 Au1 2.8910(15) 4_455
Ag2 Au1 2.9320(16) .
Au1 C1 2.145(13) .
Au1 P1 2.262(4) .
Au1 Au1 2.7949(8) 4_455
Au1 Au1 2.7949(8) 3
Au1 Ag2 2.8910(15) 3
P1 C131 1.78(3) .
P1 C111 1.826(19) .
P1 C121 1.829(17) .
C1 C2 1.49(5) .
C1 Au1 2.145(13) 2_565
C1 Au1 2.145(13) 4_455
C1 Au1 2.145(13) 3
C2 C3 1.53(3) 2_565
C2 O1 1.53(3) 2_565
C2 C3 1.53(3) 4_455
C2 O1 1.53(3) 4_455
C2 O1 1.53(3) 3
C2 C3 1.53(3) 3
C102 N2 1.17(7) .
C102 C103 1.40(8) .
C111 N116 1.32(3) .
C111 C112 1.40(3) .
C112 C113 1.39(3) .
C113 C114 1.33(3) .
C114 C115 1.44(3) .
C115 N116 1.29(3) .
C121 N126 1.36(2) .
C121 C122 1.38(3) .
C122 C123 1.38(3) .
C123 C124 1.35(3) .
C124 C125 1.36(3) .
C125 N126 1.31(2) .
C131 C136 1.36(4) .
C131 C132 1.37(4) .
C132 C133 1.32(4) .
C133 C134 1.37(4) .
C134 C135 1.28(3) .
C135 C136 1.38(3) .
N116 Ag2 2.337(16) 3
B1 F12 1.35(3) .
B1 F12 1.35(3) 8_666
B1 F11 1.39(3) 8_666
B1 F11 1.39(3) .
B3 F31 1.34(4) .
B3 F31 1.34(4) 8_665
B3 F32 1.38(4) .
B3 F32 1.38(4) 8_665
F21 B2 1.35(2) .
F22 B2 1.355(18) .
F22 F22 1.77(4) 3_645
F22 F22 1.77(4) 4_565
B2 F22 1.355(18) 2_765
B2 F22 1.355(18) 4_565
B2 F22 1.355(18) 3_645
